data_7104595
loop_
_publ_author_name
'Platel, Rachel H'
'White, Andrew J P'
'Williams, Charlotte K'

_publ_section_title
;
 Stereocontrolled lactide polymerisation determined by the nuclearity
 of the yttrium initiator.
;
_journal_issue 27
_journal_name_full 'Chemical communications (Cambridge, England)'
_journal_page_first 4115
_journal_page_last 4117
_journal_paper_doi 10.1039/b903784e
_journal_volume 34
_journal_year 2009
_chemical_formula_moiety 'C48 H106 N4 O6 P4 Y2'
_chemical_formula_sum 'C48 H106 N4 O6 P4 Y2'
_chemical_formula_weight 1137.07
_chemical_name_systematic
;
?
;
_space_group_IT_number 2
_symmetry_cell_setting triclinic
_symmetry_space_group_name_Hall '-P 1'
_symmetry_space_group_name_H-M 'P -1'
_atom_sites_solution_hydrogens geom
_atom_sites_solution_primary direct
_atom_sites_solution_secondary difmap
_audit_creation_method SHELXL-97
_cell_angle_alpha 71.981(3)
_cell_angle_beta 89.831(3)
_cell_angle_gamma 69.204(3)
_cell_formula_units_Z 1
_cell_length_a 10.6592(3)
_cell_length_b 12.4077(3)
_cell_length_c 13.0174(4)
_cell_measurement_reflns_used 14937
_cell_measurement_temperature 173(2)
_cell_measurement_theta_max 71.2212
_cell_measurement_theta_min 3.5911
_cell_volume 1519.43(9)
_computing_cell_refinement 'CrysAlis RED, Oxford Diffraction Ltd'
_computing_data_collection 'CrysAlis CCD, Oxford Diffraction Ltd'
_computing_data_reduction 'CrysAlis RED, Oxford Diffraction Ltd'
_computing_molecular_graphics 'Bruker SHELXTL'
_computing_publication_material 'Bruker SHELXTL'
_computing_structure_refinement 'SHELXL-97 (Sheldrick, 1997)'
_computing_structure_solution 'SHELXS-97 (Sheldrick, 1990)'
_diffrn_ambient_temperature 173(2)
_diffrn_detector_area_resol_mean 8.2556
_diffrn_measured_fraction_theta_full 0.987
_diffrn_measured_fraction_theta_max 0.987
_diffrn_measurement_device_type 'OD Xcalibur PX Ultra'
_diffrn_measurement_method 'phi and omega scans'
_diffrn_radiation_monochromator graphite
_diffrn_radiation_source 'Enhance Ultra (Cu) X-ray Source'
_diffrn_radiation_type CuK\a
_diffrn_radiation_wavelength 1.54184
_diffrn_reflns_av_R_equivalents 0.0368
_diffrn_reflns_av_sigmaI/netI 0.0234
_diffrn_reflns_limit_h_max 13
_diffrn_reflns_limit_h_min -12
_diffrn_reflns_limit_k_max 15
_diffrn_reflns_limit_k_min -15
_diffrn_reflns_limit_l_max 15
_diffrn_reflns_limit_l_min -15
_diffrn_reflns_number 25252
_diffrn_reflns_theta_full 71.32
_diffrn_reflns_theta_max 71.32
_diffrn_reflns_theta_min 3.60
_diffrn_standards_number 0
_exptl_absorpt_coefficient_mu 3.884
_exptl_absorpt_correction_T_max 0.833
_exptl_absorpt_correction_T_min 0.500
_exptl_absorpt_correction_type analytical
_exptl_absorpt_process_details
;
CrysAlis RED, Oxford Diffraction Ltd.,
Version 1.171.33.31 (release 08-01-2009 CrysAlis171 .NET)
(compiled Jan 8 2009,16:24:04)
Analytical numeric absorption correction using a multifaceted crystal
model based on expressions derived by R.C. Clark & J.S. Reid.
(Clark, R. C. & Reid, J. S. (1995). Acta Cryst. A51, 887-897)
;
_exptl_crystal_colour Colourless
_exptl_crystal_density_diffrn 1.243
_exptl_crystal_density_method 'not measured'
_exptl_crystal_description plates
_exptl_crystal_F_000 608
_exptl_crystal_size_max 0.28
_exptl_crystal_size_mid 0.17
_exptl_crystal_size_min 0.05
_refine_diff_density_max 1.122
_refine_diff_density_min -0.598
_refine_diff_density_rms 0.093
_refine_ls_extinction_method none
_refine_ls_goodness_of_fit_ref 1.070
_refine_ls_hydrogen_treatment constr
_refine_ls_matrix_type full
_refine_ls_number_parameters 315
_refine_ls_number_reflns 5825
_refine_ls_number_restraints 60
_refine_ls_restrained_S_all 1.080
_refine_ls_R_factor_all 0.0434
_refine_ls_R_factor_gt 0.0366
_refine_ls_shift/su_max 0.001
_refine_ls_shift/su_mean 0.000
_refine_ls_structure_factor_coef Fsqd
_refine_ls_weighting_details 'calc w=1/[\s^2^(Fo^2^)+(0.0777P)^2^+0.3244P] where P=(Fo^2^+2Fc^2^)/3'
_refine_ls_weighting_scheme calc
_refine_ls_wR_factor_gt 0.1024
_refine_ls_wR_factor_ref 0.1061
_reflns_number_gt 5175
_reflns_number_total 5825
_reflns_threshold_expression >2sigma(I)
_cod_data_source_file b903784e.txt
_cod_data_source_block Compound_2
_cod_depositor_comments
;
The following automatic conversions were performed:
'_symmetry_cell_setting' value 'Triclinic' changed to 'triclinic'
according to '/home/saulius/struct/CIF-dictionaries/cif_core.dic'
dictionary named 'cif_core.dic' version 2.4.1 from 2010-06-29.

Automatic conversion script
Id: cif_fix_enum 1527 2010-12-29 10:47:43Z saulius 
;
_cod_original_sg_symbol_H-M P-1
_cod_database_code 7104595

loop_
_symmetry_equiv_pos_as_xyz
'x, y, z'
'-x, -y, -z'

loop_
_atom_site_label
_atom_site_type_symbol
_atom_site_fract_x
_atom_site_fract_y
_atom_site_fract_z
_atom_site_U_iso_or_equiv
_atom_site_adp_type
_atom_site_occupancy
_atom_site_symmetry_multiplicity
_atom_site_calc_flag
_atom_site_refinement_flags
_atom_site_disorder_assembly
_atom_site_disorder_group
Y Y 0.43746(2) 0.614577(18) 0.348097(16) 0.02385(10) Uani 1 1 d . . .
O1 O 0.48173(18) 0.40720(16) 0.47484(14) 0.0261(4) Uani 1 1 d . . .
P2 P 0.41670(7) 0.36420(6) 0.39657(5) 0.02514(15) Uani 1 1 d . . .
N3 N 0.3516(2) 0.4870(2) 0.29528(18) 0.0281(5) Uani 1 1 d . . .
C4 C 0.2502(3) 0.5096(3) 0.2065(2) 0.0329(6) Uani 1 1 d . . .
H4A H 0.1613 0.5232 0.2345 0.039 Uiso 1 1 calc R . .
H4B H 0.2747 0.4355 0.1851 0.039 Uiso 1 1 calc R . .
C5 C 0.2358(3) 0.6194(3) 0.1046(2) 0.0329(6) Uani 1 1 d . . .
C6 C 0.1732(3) 0.7392(3) 0.1281(2) 0.0370(6) Uani 1 1 d . . .
H6A H 0.1579 0.8080 0.0597 0.044 Uiso 1 1 calc R . .
H6B H 0.0841 0.7454 0.1536 0.044 Uiso 1 1 calc R . .
N7 N 0.2563(2) 0.7514(2) 0.20964(18) 0.0311(5) Uani 1 1 d . . .
P8 P 0.22587(7) 0.86403(6) 0.25329(5) 0.02851(16) Uani 1 1 d . A .
O9 O 0.33206(19) 0.81147(17) 0.35293(15) 0.0312(4) Uani 1 1 d . . .
C10 C 0.5534(3) 0.2441(2) 0.3588(2) 0.0324(6) Uani 1 1 d . . .
C11 C 0.6750(3) 0.2829(3) 0.3488(3) 0.0445(7) Uani 1 1 d . . .
H11A H 0.7504 0.2226 0.3293 0.067 Uiso 1 1 calc R . .
H11B H 0.7017 0.2882 0.4185 0.067 Uiso 1 1 calc R . .
H11C H 0.6507 0.3629 0.2923 0.067 Uiso 1 1 calc R . .
C12 C 0.5975(3) 0.1149(2) 0.4416(3) 0.0384(6) Uani 1 1 d . . .
H12A H 0.6690 0.0583 0.4152 0.058 Uiso 1 1 calc R . .
H12B H 0.5200 0.0893 0.4509 0.058 Uiso 1 1 calc R . .
H12C H 0.6316 0.1145 0.5115 0.058 Uiso 1 1 calc R . .
C13 C 0.5096(4) 0.2413(3) 0.2472(3) 0.0445(7) Uani 1 1 d . . .
H13A H 0.5815 0.1777 0.2282 0.067 Uiso 1 1 calc R . .
H13B H 0.4925 0.3208 0.1918 0.067 Uiso 1 1 calc R . .
H13C H 0.4268 0.2235 0.2507 0.067 Uiso 1 1 calc R . .
C14 C 0.2884(3) 0.3085(2) 0.4659(2) 0.0309(6) Uani 1 1 d . . .
C15 C 0.3440(3) 0.2168(3) 0.5810(2) 0.0353(6) Uani 1 1 d . . .
H15A H 0.2727 0.1902 0.6141 0.053 Uiso 1 1 calc R . .
H15B H 0.3743 0.2559 0.6255 0.053 Uiso 1 1 calc R . .
H15C H 0.4203 0.1459 0.5768 0.053 Uiso 1 1 calc R . .
C16 C 0.2304(3) 0.2505(3) 0.3985(3) 0.0399(7) Uani 1 1 d . . .
H16A H 0.1637 0.2212 0.4374 0.060 Uiso 1 1 calc R . .
H16B H 0.3037 0.1817 0.3876 0.060 Uiso 1 1 calc R . .
H16C H 0.1868 0.3116 0.3277 0.060 Uiso 1 1 calc R . .
C17 C 0.1753(3) 0.4220(3) 0.4765(3) 0.0378(6) Uani 1 1 d . . .
H17A H 0.1043 0.3981 0.5133 0.057 Uiso 1 1 calc R . .
H17B H 0.1370 0.4814 0.4038 0.057 Uiso 1 1 calc R . .
H17C H 0.2126 0.4590 0.5189 0.057 Uiso 1 1 calc R . .
C18 C 0.3689(4) 0.6068(3) 0.0599(3) 0.0459(8) Uani 1 1 d . . .
H18A H 0.4332 0.6063 0.1138 0.069 Uiso 1 1 calc R . .
H18B H 0.3555 0.6756 -0.0069 0.069 Uiso 1 1 calc R . .
H18C H 0.4047 0.5302 0.0436 0.069 Uiso 1 1 calc R . .
C19 C 0.1339(4) 0.6205(3) 0.0201(3) 0.0446(7) Uani 1 1 d . . .
H19A H 0.1210 0.6888 -0.0470 0.067 Uiso 1 1 calc R . .
H19B H 0.0472 0.6297 0.0492 0.067 Uiso 1 1 calc R . .
H19C H 0.1687 0.5435 0.0043 0.067 Uiso 1 1 calc R . .
C20 C 0.0575(3) 0.9091(3) 0.3021(3) 0.0467(8) Uani 1 1 d D . .
C21 C 0.0468(4) 0.7846(5) 0.3683(4) 0.0653(19) Uani 0.894(14) 1 d PD A 1
H21A H -0.0406 0.7997 0.3970 0.098 Uiso 0.894(14) 1 calc PR A 1
H21B H 0.1199 0.7404 0.4288 0.098 Uiso 0.894(14) 1 calc PR A 1
H21C H 0.0545 0.7355 0.3206 0.098 Uiso 0.894(14) 1 calc PR A 1
C22 C -0.0600(5) 0.9769(7) 0.2108(5) 0.0521(13) Uani 0.894(14) 1 d PD A 1
H22A H -0.1455 0.9973 0.2422 0.078 Uiso 0.894(14) 1 calc PR A 1
H22B H -0.0590 0.9249 0.1672 0.078 Uiso 0.894(14) 1 calc PR A 1
H22C H -0.0509 1.0521 0.1643 0.078 Uiso 0.894(14) 1 calc PR A 1
C23 C 0.0473(5) 0.9827(7) 0.3781(5) 0.076(2) Uani 0.894(14) 1 d PD A 1
H23A H -0.0433 1.0048 0.4013 0.114 Uiso 0.894(14) 1 calc PR A 1
H23B H 0.0638 1.0571 0.3400 0.114 Uiso 0.894(14) 1 calc PR A 1
H23C H 0.1148 0.9336 0.4421 0.114 Uiso 0.894(14) 1 calc PR A 1
C21A C 0.049(3) 0.822(3) 0.4121(18) 0.041(9) Uiso 0.106(14) 1 d PD A 2
H21D H -0.0430 0.8524 0.4323 0.061 Uiso 0.106(14) 1 calc PR A 2
H21E H 0.1138 0.8178 0.4676 0.061 Uiso 0.106(14) 1 calc PR A 2
H21F H 0.0690 0.7406 0.4070 0.061 Uiso 0.106(14) 1 calc PR A 2
C22A C -0.073(4) 0.949(4) 0.226(3) 0.043(14) Uiso 0.106(14) 1 d PD A 2
H22D H -0.1514 0.9672 0.2660 0.064 Uiso 0.106(14) 1 calc PR A 2
H22E H -0.0692 0.8835 0.1976 0.064 Uiso 0.106(14) 1 calc PR A 2
H22F H -0.0816 1.0226 0.1647 0.064 Uiso 0.106(14) 1 calc PR A 2
C23A C 0.048(5) 1.030(2) 0.327(4) 0.068(14) Uiso 0.106(14) 1 d PD A 2
H23D H -0.0381 1.0625 0.3556 0.102 Uiso 0.106(14) 1 calc PR A 2
H23E H 0.0517 1.0920 0.2599 0.102 Uiso 0.106(14) 1 calc PR A 2
H23F H 0.1230 1.0111 0.3811 0.102 Uiso 0.106(14) 1 calc PR A 2
C24 C 0.2559(3) 0.9951(3) 0.1558(2) 0.0416(7) Uani 1 1 d D . .
C25 C 0.1850(6) 1.0305(4) 0.0429(3) 0.0537(13) Uani 0.847(8) 1 d PD A 1
H25A H 0.2027 1.1000 -0.0061 0.081 Uiso 0.847(8) 1 calc PR A 1
H25B H 0.0875 1.0533 0.0459 0.081 Uiso 0.847(8) 1 calc PR A 1
H25C H 0.2191 0.9612 0.0158 0.081 Uiso 0.847(8) 1 calc PR A 1
C26 C 0.2083(7) 1.1098(4) 0.1926(4) 0.0678(17) Uani 0.847(8) 1 d PD A 1
H26A H 0.2263 1.1764 0.1389 0.102 Uiso 0.847(8) 1 calc PR A 1
H26B H 0.2575 1.0902 0.2635 0.102 Uiso 0.847(8) 1 calc PR A 1
H26C H 0.1111 1.1352 0.1984 0.102 Uiso 0.847(8) 1 calc PR A 1
C27 C 0.4072(5) 0.9556(5) 0.1547(4) 0.0682(17) Uani 0.847(8) 1 d PD A 1
H27A H 0.4282 1.0223 0.1044 0.102 Uiso 0.847(8) 1 calc PR A 1
H27B H 0.4407 0.8838 0.1311 0.102 Uiso 0.847(8) 1 calc PR A 1
H27C H 0.4507 0.9352 0.2281 0.102 Uiso 0.847(8) 1 calc PR A 1
C25A C 0.1413(18) 1.076(2) 0.0637(17) 0.051(7) Uiso 0.153(8) 1 d PD A 2
H25D H 0.1644 1.1430 0.0165 0.077 Uiso 0.153(8) 1 calc PR A 2
H25E H 0.0578 1.1093 0.0943 0.077 Uiso 0.153(8) 1 calc PR A 2
H25F H 0.1280 1.0272 0.0211 0.077 Uiso 0.153(8) 1 calc PR A 2
C26A C 0.307(2) 1.0696(19) 0.2024(16) 0.045(6) Uiso 0.153(8) 1 d PD A 2
H26D H 0.3242 1.1324 0.1432 0.067 Uiso 0.153(8) 1 calc PR A 2
H26E H 0.3915 1.0166 0.2505 0.067 Uiso 0.153(8) 1 calc PR A 2
H26F H 0.2397 1.1088 0.2440 0.067 Uiso 0.153(8) 1 calc PR A 2
C27A C 0.3753(17) 0.9251(17) 0.0999(17) 0.045(6) Uiso 0.153(8) 1 d PD A 2
H27D H 0.4051 0.9841 0.0471 0.067 Uiso 0.153(8) 1 calc PR A 2
H27E H 0.3438 0.8804 0.0623 0.067 Uiso 0.153(8) 1 calc PR A 2
H27F H 0.4511 0.8674 0.1555 0.067 Uiso 0.153(8) 1 calc PR A 2
O30 O 0.6096(2) 0.60000(19) 0.27284(16) 0.0351(4) Uani 1 1 d . . .
C31 C 0.7066(4) 0.5760(4) 0.2015(3) 0.0566(9) Uani 1 1 d . . .
H31A H 0.6864 0.5191 0.1700 0.068 Uiso 1 1 calc R . .
C32 C 0.8463(4) 0.5075(4) 0.2592(3) 0.0596(10) Uani 1 1 d . . .
H32A H 0.8478 0.4366 0.3200 0.089 Uiso 1 1 calc R . .
H32B H 0.8753 0.5610 0.2870 0.089 Uiso 1 1 calc R . .
H32C H 0.9079 0.4799 0.2085 0.089 Uiso 1 1 calc R . .
C33 C 0.6916(5) 0.6865(4) 0.1068(4) 0.0737(13) Uani 1 1 d . . .
H33A H 0.5975 0.7257 0.0730 0.110 Uiso 1 1 calc R . .
H33B H 0.7508 0.6624 0.0536 0.110 Uiso 1 1 calc R . .
H33C H 0.7165 0.7438 0.1317 0.110 Uiso 1 1 calc R . .

loop_
_atom_site_aniso_label
_atom_site_aniso_U_11
_atom_site_aniso_U_22
_atom_site_aniso_U_33
_atom_site_aniso_U_23
_atom_site_aniso_U_13
_atom_site_aniso_U_12
Y 0.02362(14) 0.02151(13) 0.02253(14) -0.00256(9) 0.00043(8) -0.00793(9)
O1 0.0280(9) 0.0238(9) 0.0251(9) -0.0042(7) -0.0002(7) -0.0113(7)
P2 0.0265(3) 0.0215(3) 0.0259(3) -0.0049(2) 0.0004(2) -0.0095(3)
N3 0.0282(11) 0.0250(11) 0.0263(11) -0.0037(9) -0.0042(9) -0.0085(9)
C4 0.0334(14) 0.0313(14) 0.0306(14) -0.0060(11) -0.0048(11) -0.0118(11)
C5 0.0384(15) 0.0307(14) 0.0255(13) -0.0058(11) -0.0044(11) -0.0109(12)
C6 0.0362(15) 0.0316(14) 0.0349(15) -0.0076(12) -0.0094(12) -0.0057(12)
N7 0.0300(12) 0.0239(11) 0.0313(12) -0.0041(9) -0.0073(9) -0.0047(9)
P8 0.0298(3) 0.0242(3) 0.0243(3) -0.0041(3) -0.0018(3) -0.0050(3)
O9 0.0340(10) 0.0250(9) 0.0263(9) -0.0053(7) -0.0045(8) -0.0039(8)
C10 0.0329(14) 0.0253(13) 0.0358(15) -0.0089(11) 0.0042(11) -0.0082(11)
C11 0.0361(16) 0.0336(15) 0.063(2) -0.0172(15) 0.0153(14) -0.0103(13)
C12 0.0421(16) 0.0240(13) 0.0427(16) -0.0088(12) 0.0023(13) -0.0071(12)
C13 0.0512(19) 0.0395(17) 0.0379(16) -0.0178(14) 0.0055(14) -0.0068(14)
C14 0.0301(14) 0.0295(13) 0.0349(14) -0.0080(11) 0.0032(11) -0.0154(11)
C15 0.0390(16) 0.0344(14) 0.0345(15) -0.0059(12) 0.0043(12) -0.0206(13)
C16 0.0414(17) 0.0424(16) 0.0441(17) -0.0135(13) 0.0024(13) -0.0258(14)
C17 0.0306(14) 0.0380(15) 0.0431(16) -0.0113(13) 0.0076(12) -0.0127(12)
C18 0.0506(19) 0.055(2) 0.0305(15) -0.0124(14) 0.0097(13) -0.0195(16)
C19 0.0527(19) 0.0411(17) 0.0329(15) -0.0100(13) -0.0109(13) -0.0110(15)
C20 0.0332(16) 0.058(2) 0.0335(16) -0.0126(15) 0.0007(12) -0.0021(14)
C21 0.038(2) 0.087(4) 0.050(3) -0.001(2) 0.0154(19) -0.018(2)
C22 0.035(2) 0.063(3) 0.043(2) -0.019(2) -0.0045(19) 0.000(2)
C23 0.044(2) 0.116(5) 0.052(3) -0.054(4) -0.003(2) 0.010(3)
C24 0.0525(19) 0.0310(15) 0.0329(15) 0.0007(12) -0.0086(13) -0.0155(14)
C25 0.081(3) 0.044(3) 0.031(2) 0.0059(18) -0.010(2) -0.032(3)
C26 0.105(5) 0.038(2) 0.060(3) -0.015(2) -0.010(3) -0.026(3)
C27 0.064(3) 0.061(3) 0.060(3) 0.016(2) -0.001(2) -0.032(2)
O30 0.0315(10) 0.0384(11) 0.0352(10) -0.0100(8) 0.0102(8) -0.0147(9)
C31 0.0421(19) 0.063(2) 0.049(2) -0.0067(17) 0.0169(16) -0.0120(17)
C32 0.0364(18) 0.083(3) 0.056(2) -0.023(2) 0.0107(16) -0.0194(19)
C33 0.068(3) 0.071(3) 0.066(3) -0.004(2) 0.037(2) -0.023(2)

loop_
_atom_type_symbol
_atom_type_description
_atom_type_scat_dispersion_real
_atom_type_scat_dispersion_imag
_atom_type_scat_source
C C 0.0181 0.0091 'International Tables Vol C Tables 4.2.6.8 and 6.1.1.4'
H H 0.0000 0.0000 'International Tables Vol C Tables 4.2.6.8 and 6.1.1.4'
N N 0.0311 0.0180 'International Tables Vol C Tables 4.2.6.8 and 6.1.1.4'
O O 0.0492 0.0322 'International Tables Vol C Tables 4.2.6.8 and 6.1.1.4'
P P 0.2955 0.4335 'International Tables Vol C Tables 4.2.6.8 and 6.1.1.4'
Y Y -0.2670 2.0244 'International Tables Vol C Tables 4.2.6.8 and 6.1.1.4'

loop_
_geom_angle_atom_site_label_1
_geom_angle_atom_site_label_2
_geom_angle_atom_site_label_3
_geom_angle
_geom_angle_site_symmetry_1
_geom_angle_site_symmetry_3
_geom_angle_publ_flag
O30 Y O9 110.14(8) . . ?
O30 Y N3 104.07(8) . . ?
O9 Y N3 131.25(7) . . ?
O30 Y O1 100.64(7) . 2_666 ?
O9 Y O1 78.42(6) . 2_666 ?
N3 Y O1 128.00(7) . 2_666 ?
O30 Y N7 105.09(8) . . ?
O9 Y N7 62.72(7) . . ?
N3 Y N7 75.70(8) . . ?
O1 Y N7 138.74(7) 2_666 . ?
O30 Y O1 104.83(7) . . ?
O9 Y O1 135.58(6) . . ?
N3 Y O1 60.97(7) . . ?
O1 Y O1 68.81(7) 2_666 . ?
N7 Y O1 131.88(7) . . ?
P2 O1 Y 150.78(10) . 2_666 ?
P2 O1 Y 96.64(8) . . ?
Y O1 Y 111.19(7) 2_666 . ?
O1 P2 N3 101.88(10) . . ?
O1 P2 C14 108.16(11) . . ?
N3 P2 C14 112.91(12) . . ?
O1 P2 C10 108.59(12) . . ?
N3 P2 C10 111.73(12) . . ?
C14 P2 C10 112.84(13) . . ?
O1 P2 Y 53.14(6) . . ?
N3 P2 Y 49.12(8) . . ?
C14 P2 Y 129.03(9) . . ?
C10 P2 Y 118.06(9) . . ?
C4 N3 P2 126.30(18) . . ?
C4 N3 Y 133.09(17) . . ?
P2 N3 Y 99.95(10) . . ?
N3 C4 C5 114.6(2) . . ?
C18 C5 C6 111.8(3) . . ?
C18 C5 C4 111.5(2) . . ?
C6 C5 C4 110.9(2) . . ?
C18 C5 C19 109.8(3) . . ?
C6 C5 C19 106.6(2) . . ?
C4 C5 C19 106.0(2) . . ?
N7 C6 C5 113.6(2) . . ?
C6 N7 P8 127.97(19) . . ?
C6 N7 Y 135.37(17) . . ?
P8 N7 Y 95.13(10) . . ?
O9 P8 N7 102.79(11) . . ?
O9 P8 C20 107.21(13) . . ?
N7 P8 C20 112.61(15) . . ?
O9 P8 C24 107.58(13) . . ?
N7 P8 C24 113.00(14) . . ?
C20 P8 C24 112.85(16) . . ?
O9 P8 Y 50.15(7) . . ?
N7 P8 Y 52.64(8) . . ?
C20 P8 Y 122.51(11) . . ?
C24 P8 Y 124.05(11) . . ?
P8 O9 Y 99.35(9) . . ?
C11 C10 C12 108.2(2) . . ?
C11 C10 C13 108.6(3) . . ?
C12 C10 C13 108.9(2) . . ?
C11 C10 P2 105.88(19) . . ?
C12 C10 P2 115.1(2) . . ?
C13 C10 P2 110.0(2) . . ?
C15 C14 C17 107.9(2) . . ?
C15 C14 C16 109.5(2) . . ?
C17 C14 C16 109.7(2) . . ?
C15 C14 P2 112.58(19) . . ?
C17 C14 P2 105.68(19) . . ?
C16 C14 P2 111.3(2) . . ?
C23 C20 C22 109.9(4) . . ?
C23 C20 C21 108.4(4) . . ?
C22 C20 C21 108.1(4) . . ?
C21A C20 C22A 109.0(13) . . ?
C21A C20 C23A 104.1(11) . . ?
C22A C20 C23A 104.1(13) . . ?
C23 C20 P8 112.4(3) . . ?
C22 C20 P8 113.8(3) . . ?
C21A C20 P8 114.5(12) . . ?
C22A C20 P8 121(2) . . ?
C21 C20 P8 103.8(2) . . ?
C23A C20 P8 101.8(17) . . ?
C27 C24 C25 110.9(4) . . ?
C27 C24 C26 107.2(4) . . ?
C25 C24 C26 108.2(3) . . ?
C26A C24 C25A 111.5(10) . . ?
C26A C24 C27A 106.4(9) . . ?
C25A C24 C27A 105.0(9) . . ?
C26A C24 P8 117.3(9) . . ?
C27 C24 P8 106.4(2) . . ?
C25 C24 P8 111.7(2) . . ?
C25A C24 P8 114.5(10) . . ?
C26 C24 P8 112.4(3) . . ?
C27A C24 P8 100.3(8) . . ?
C31 O30 Y 161.6(2) . . ?
O30 C31 C32 112.5(3) . . ?
O30 C31 C33 112.7(3) . . ?
C32 C31 C33 114.4(4) . . ?

loop_
_geom_bond_atom_site_label_1
_geom_bond_atom_site_label_2
_geom_bond_distance
_geom_bond_site_symmetry_2
_geom_bond_publ_flag
Y O30 2.0551(19) . ?
Y O9 2.3196(18) . ?
Y N3 2.350(2) . ?
Y O1 2.3640(17) 2_666 ?
Y N7 2.379(2) . ?
Y O1 2.4661(17) . ?
O1 P2 1.5513(18) . ?
O1 Y 2.3640(17) 2_666 ?
P2 N3 1.598(2) . ?
P2 C14 1.854(3) . ?
P2 C10 1.869(3) . ?
N3 C4 1.474(3) . ?
C4 C5 1.541(4) . ?
C5 C18 1.507(4) . ?
C5 C6 1.525(4) . ?
C5 C19 1.542(4) . ?
C6 N7 1.460(3) . ?
N7 P8 1.596(2) . ?
P8 O9 1.5330(19) . ?
P8 C20 1.854(3) . ?
P8 C24 1.856(3) . ?
C10 C11 1.527(4) . ?
C10 C12 1.533(4) . ?
C10 C13 1.541(4) . ?
C14 C15 1.537(4) . ?
C14 C17 1.539(4) . ?
C14 C16 1.544(4) . ?
C20 C23 1.522(5) . ?
C20 C22 1.527(5) . ?
C20 C21A 1.530(14) . ?
C20 C22A 1.544(15) . ?
C20 C21 1.563(6) . ?
C20 C23A 1.606(14) . ?
C24 C26A 1.493(12) . ?
C24 C27 1.512(6) . ?
C24 C25 1.515(5) . ?
C24 C25A 1.527(12) . ?
C24 C26 1.556(5) . ?
C24 C27A 1.584(12) . ?
O30 C31 1.402(4) . ?
C31 C32 1.489(5) . ?
C31 C33 1.491(5) . ?
